data_7156101
loop_
_publ_author_name
'Wang, Wenhui'
'Sun, Jinwei'
'Hu, Huayou'
'Liu, Yun'

_publ_section_title
;
 Copper-catalyzed aerobic cyclizations of tetrahydroisoquinolines with
 bromoketones and alkenes for the synthesis of
 5,6-dihydropyrrolo[2,1-a]isoquinolines.
;
_journal_issue 10
_journal_name_full 'Organic &amp; biomolecular chemistry'
_journal_page_first 1651
_journal_page_last 1658
_journal_paper_doi 10.1039/c7ob03048g
_journal_volume 16
_journal_year 2018
_chemical_formula_sum 'C32 H23 N O2'
_chemical_formula_weight 453.51
_space_group_IT_number 2
_space_group_name_Hall '-P 1'
_space_group_name_H-M_alt 'P -1'
_symmetry_cell_setting triclinic
_symmetry_space_group_name_Hall '-P 1'
_symmetry_space_group_name_H-M 'P -1'
_atom_sites_solution_hydrogens geom
_atom_sites_solution_primary direct
_atom_sites_solution_secondary difmap
_audit_creation_method SHELXL-97
_audit_update_record
;
2017-11-21 deposited with the CCDC.
2018-02-02 downloaded from the CCDC.
;
_cell_angle_alpha 108.1050(16)
_cell_angle_beta 96.2450(16)
_cell_angle_gamma 108.7120(15)
_cell_formula_units_Z 2
_cell_length_a 8.1795(14)
_cell_length_b 11.924(7)
_cell_length_c 14.235(2)
_cell_measurement_reflns_used 25
_cell_measurement_temperature 296(2)
_cell_measurement_theta_max 12
_cell_measurement_theta_min 9
_cell_volume 1215.9(8)
_computing_structure_refinement 'SHELXL-97 (Sheldrick, 1997)'
_computing_structure_solution 'SHELXS-97 (Sheldrick, 1990)'
_diffrn_ambient_temperature 296(2)
_diffrn_measured_fraction_theta_full 0.986
_diffrn_measured_fraction_theta_max 0.986
_diffrn_measurement_device_type 'Enraf--Nonius CAD-4'
_diffrn_radiation_monochromator graphite
_diffrn_radiation_source 'fine-focus sealed tube'
_diffrn_radiation_type MoK\a
_diffrn_radiation_wavelength 0.71073
_diffrn_reflns_av_R_equivalents 0.0864
_diffrn_reflns_av_sigmaI/netI 0.0835
_diffrn_reflns_limit_h_max 9
_diffrn_reflns_limit_h_min -9
_diffrn_reflns_limit_k_max 14
_diffrn_reflns_limit_k_min -11
_diffrn_reflns_limit_l_max 16
_diffrn_reflns_limit_l_min -16
_diffrn_reflns_number 7300
_diffrn_reflns_theta_full 25.00
_diffrn_reflns_theta_max 25.00
_diffrn_reflns_theta_min 2.79
_exptl_absorpt_coefficient_mu 0.077
_exptl_absorpt_correction_T_max 0.9848
_exptl_absorpt_correction_T_min 0.9773
_exptl_absorpt_correction_type psi-scan
_exptl_absorpt_process_details '(XCAD4; Harms & Wocadlo, 1995)'
_exptl_crystal_colour colorless
_exptl_crystal_density_diffrn 1.239
_exptl_crystal_density_method 'not measured'
_exptl_crystal_description block
_exptl_crystal_F_000 476
_exptl_crystal_size_max 0.30
_exptl_crystal_size_mid 0.20
_exptl_crystal_size_min 0.20
_refine_diff_density_max 0.149
_refine_diff_density_min -0.213
_refine_diff_density_rms 0.046
_refine_ls_extinction_method none
_refine_ls_goodness_of_fit_ref 0.991
_refine_ls_hydrogen_treatment mixed
_refine_ls_matrix_type full
_refine_ls_number_parameters 316
_refine_ls_number_reflns 4227
_refine_ls_number_restraints 0
_refine_ls_restrained_S_all 0.991
_refine_ls_R_factor_all 0.0886
_refine_ls_R_factor_gt 0.0517
_refine_ls_shift/su_max 0.000
_refine_ls_shift/su_mean 0.000
_refine_ls_structure_factor_coef Fsqd
_refine_ls_weighting_details 'calc w=1/[\s^2^(Fo^2^)+(0.0400P)^2^+0.0000P] where P=(Fo^2^+2Fc^2^)/3'
_refine_ls_weighting_scheme calc
_refine_ls_wR_factor_gt 0.1056
_refine_ls_wR_factor_ref 0.1145
_reflns_number_gt 2640
_reflns_number_total 4227
_reflns_threshold_expression >2sigma(I)
_cod_data_source_file c7ob03048g2.cif
_cod_data_source_block a
_cod_depositor_comments 'Adding full bibliography for 7156101.cif.'
_cod_original_cell_volume 1215.9(7)
_cod_database_code 7156101

loop_
_symmetry_equiv_pos_as_xyz
'x, y, z'
'-x, -y, -z'

loop_
_atom_site_label
_atom_site_type_symbol
_atom_site_fract_x
_atom_site_fract_y
_atom_site_fract_z
_atom_site_U_iso_or_equiv
_atom_site_adp_type
_atom_site_occupancy
_atom_site_symmetry_multiplicity
_atom_site_calc_flag
_atom_site_refinement_flags
N1 N 0.28691(19) 0.91982(14) 0.55823(10) 0.0464(4) Uani 1 1 d .
O2 O 0.38835(18) 0.76262(14) 0.78285(11) 0.0669(4) Uani 1 1 d .
C10 C 0.3767(2) 1.03982(17) 0.63293(13) 0.0435(5) Uani 1 1 d .
C1 C 0.3206(2) 0.83053(17) 0.58921(13) 0.0444(5) Uani 1 1 d .
C25 C 0.4309(2) 0.89232(17) 0.68550(13) 0.0416(4) Uani 1 1 d .
C26 C 0.4947(3) 0.83248(18) 0.75184(13) 0.0464(5) Uani 1 1 d .
C27 C 0.6875(2) 0.85896(16) 0.77860(13) 0.0441(5) Uani 1 1 d .
C24 C 0.4687(2) 1.02418(17) 0.71313(13) 0.0420(4) Uani 1 1 d .
O1 O 0.3438(2) 1.15719(14) 0.53209(11) 0.0795(5) Uani 1 1 d .
C23 C 0.5914(2) 1.12433(17) 0.80798(14) 0.0449(5) Uani 1 1 d .
C2 C 0.2516(2) 0.69749(18) 0.51894(14) 0.0510(5) Uani 1 1 d .
C12 C 0.3818(3) 1.26526(19) 0.70603(16) 0.0556(5) Uani 1 1 d .
C11 C 0.3671(3) 1.15402(19) 0.61770(15) 0.0528(5) Uani 1 1 d .
C28 C 0.7953(3) 0.89181(18) 0.71521(15) 0.0556(5) Uani 1 1 d .
H28 H 0.7493 0.9033 0.6578 0.067 Uiso 1 1 calc R
C9 C 0.1746(3) 0.8871(2) 0.45874(14) 0.0604(6) Uani 1 1 d .
H9A H 0.2466 0.8903 0.4091 0.072 Uiso 1 1 calc R
H9B H 0.1181 0.9480 0.4626 0.072 Uiso 1 1 calc R
C22 C 0.5787(3) 1.11559(19) 0.90165(14) 0.0569(5) Uani 1 1 d .
H22 H 0.4893 1.0464 0.9053 0.068 Uiso 1 1 calc R
C18 C 0.7260(3) 1.22930(19) 0.80587(16) 0.0613(6) Uani 1 1 d .
H18 H 0.7376 1.2383 0.7441 0.074 Uiso 1 1 calc R
C32 C 0.7577(3) 0.84341(19) 0.86437(15) 0.0633(6) Uani 1 1 d .
H32 H 0.6853 0.8205 0.9067 0.076 Uiso 1 1 calc R
C3 C 0.3226(3) 0.60971(19) 0.53157(16) 0.0630(6) Uani 1 1 d .
H3 H 0.4161 0.6349 0.5866 0.076 Uiso 1 1 calc R
C7 C 0.1130(3) 0.6594(2) 0.43591(16) 0.0615(6) Uani 1 1 d .
C17 C 0.3134(3) 1.2545(2) 0.78889(16) 0.0651(6) Uani 1 1 d .
H17 H 0.2620 1.1746 0.7925 0.078 Uiso 1 1 calc R
C21 C 0.6957(4) 1.2073(2) 0.98976(16) 0.0755(7) Uani 1 1 d .
H21 H 0.6840 1.1996 1.0519 0.091 Uiso 1 1 calc R
C30 C 1.0398(3) 0.8923(2) 0.8234(2) 0.0851(8) Uani 1 1 d .
H30 H 1.1586 0.9029 0.8382 0.102 Uiso 1 1 calc R
C29 C 0.9717(3) 0.9074(2) 0.7377(2) 0.0746(7) Uani 1 1 d .
H29 H 1.0442 0.9282 0.6948 0.090 Uiso 1 1 calc R
C8 C 0.0344(3) 0.7545(2) 0.42626(16) 0.0714(7) Uani 1 1 d .
H8A H -0.0518 0.7563 0.4679 0.086 Uiso 1 1 calc R
H8B H -0.0272 0.7279 0.3562 0.086 Uiso 1 1 calc R
C19 C 0.8433(3) 1.3207(2) 0.8947(2) 0.0827(8) Uani 1 1 d .
H19 H 0.9331 1.3905 0.8922 0.099 Uiso 1 1 calc R
C4 C 0.2544(3) 0.4853(2) 0.46268(19) 0.0786(7) Uani 1 1 d .
H4 H 0.3015 0.4271 0.4718 0.094 Uiso 1 1 calc R
C6 C 0.0469(3) 0.5335(2) 0.36705(18) 0.0831(8) Uani 1 1 d .
H6 H -0.0457 0.5074 0.3112 0.100 Uiso 1 1 calc R
C31 C 0.9346(4) 0.8618(2) 0.88727(19) 0.0820(8) Uani 1 1 d .
H31 H 0.9824 0.8535 0.9459 0.098 Uiso 1 1 calc R
C20 C 0.8280(4) 1.3090(2) 0.9865(2) 0.0870(8) Uani 1 1 d .
H20 H 0.9076 1.3701 1.0460 0.104 Uiso 1 1 calc R
C14 C 0.4652(5) 1.4904(3) 0.7790(3) 0.1244(13) Uani 1 1 d .
H14 H 0.5169 1.5705 0.7758 0.149 Uiso 1 1 calc R
C13 C 0.4577(3) 1.3855(2) 0.7022(2) 0.0843(8) Uani 1 1 d .
H13 H 0.5036 1.3943 0.6468 0.101 Uiso 1 1 calc R
C5 C 0.1173(4) 0.4482(2) 0.3811(2) 0.0896(8) Uani 1 1 d .
H5 H 0.0718 0.3646 0.3349 0.107 Uiso 1 1 calc R
C15 C 0.3973(5) 1.4793(3) 0.8610(3) 0.1213(13) Uani 1 1 d .
H15 H 0.4030 1.5516 0.9132 0.146 Uiso 1 1 calc R
C16 C 0.3208(4) 1.3611(3) 0.86618(19) 0.0977(9) Uani 1 1 d .
H16 H 0.2742 1.3532 0.9216 0.117 Uiso 1 1 calc R

loop_
_atom_site_aniso_label
_atom_site_aniso_U_11
_atom_site_aniso_U_22
_atom_site_aniso_U_33
_atom_site_aniso_U_23
_atom_site_aniso_U_13
_atom_site_aniso_U_12
N1 0.0456(9) 0.0514(10) 0.0426(9) 0.0136(8) 0.0060(7) 0.0234(8)
O2 0.0581(9) 0.0720(10) 0.0889(10) 0.0482(9) 0.0276(8) 0.0262(8)
C10 0.0463(11) 0.0429(11) 0.0438(10) 0.0154(9) 0.0112(9) 0.0204(9)
C1 0.0383(11) 0.0450(12) 0.0513(11) 0.0152(10) 0.0112(9) 0.0194(9)
C25 0.0383(10) 0.0422(11) 0.0471(11) 0.0164(9) 0.0098(8) 0.0186(8)
C26 0.0482(12) 0.0424(12) 0.0498(11) 0.0135(10) 0.0142(9) 0.0211(10)
C27 0.0464(11) 0.0352(11) 0.0486(11) 0.0102(9) 0.0051(9) 0.0195(9)
C24 0.0421(11) 0.0423(11) 0.0422(10) 0.0133(9) 0.0113(8) 0.0182(9)
O1 0.1190(14) 0.0771(11) 0.0568(9) 0.0351(8) 0.0207(9) 0.0449(10)
C23 0.0450(11) 0.0414(11) 0.0497(11) 0.0134(9) 0.0087(9) 0.0221(9)
C2 0.0464(12) 0.0439(12) 0.0558(12) 0.0111(10) 0.0153(10) 0.0140(9)
C12 0.0621(14) 0.0477(13) 0.0604(13) 0.0198(11) 0.0054(10) 0.0279(11)
C11 0.0567(13) 0.0551(13) 0.0524(12) 0.0220(11) 0.0129(10) 0.0260(10)
C28 0.0506(13) 0.0541(13) 0.0637(13) 0.0205(11) 0.0130(10) 0.0227(10)
C9 0.0657(14) 0.0690(15) 0.0464(11) 0.0151(11) 0.0047(10) 0.0340(12)
C22 0.0642(14) 0.0528(13) 0.0502(12) 0.0136(11) 0.0078(10) 0.0245(11)
C18 0.0596(14) 0.0527(14) 0.0621(13) 0.0115(11) 0.0158(11) 0.0179(11)
C32 0.0681(15) 0.0637(15) 0.0602(13) 0.0205(12) 0.0064(11) 0.0322(12)
C3 0.0592(14) 0.0501(14) 0.0719(14) 0.0129(12) 0.0157(11) 0.0195(11)
C7 0.0519(13) 0.0565(14) 0.0598(13) 0.0092(11) 0.0075(10) 0.0132(11)
C17 0.0744(15) 0.0631(15) 0.0635(14) 0.0159(12) 0.0148(12) 0.0403(12)
C21 0.0922(19) 0.0772(18) 0.0506(14) 0.0122(13) 0.0013(13) 0.0395(15)
C30 0.0476(14) 0.0753(18) 0.111(2) 0.0096(16) -0.0045(15) 0.0266(13)
C29 0.0514(14) 0.0722(17) 0.0965(18) 0.0245(14) 0.0229(13) 0.0227(12)
C8 0.0602(15) 0.0778(17) 0.0584(13) 0.0105(12) -0.0056(11) 0.0234(13)
C19 0.0666(17) 0.0545(15) 0.0908(19) 0.0027(14) 0.0067(14) 0.0039(12)
C4 0.0847(18) 0.0467(15) 0.0925(18) 0.0107(14) 0.0293(15) 0.0214(13)
C6 0.0708(17) 0.0711(18) 0.0695(16) -0.0002(15) 0.0013(12) 0.0085(14)
C31 0.0715(18) 0.0900(19) 0.0761(16) 0.0195(15) -0.0114(14) 0.0393(15)
C20 0.086(2) 0.0658(18) 0.0720(17) -0.0099(14) -0.0135(14) 0.0257(15)
C14 0.164(3) 0.0506(19) 0.132(3) 0.014(2) -0.016(3) 0.0415(19)
C13 0.102(2) 0.0558(16) 0.0952(19) 0.0322(15) 0.0070(15) 0.0307(14)
C5 0.095(2) 0.0493(16) 0.094(2) 0.0000(14) 0.0222(17) 0.0138(15)
C15 0.153(3) 0.077(2) 0.109(3) -0.016(2) -0.011(2) 0.075(2)
C16 0.116(2) 0.106(2) 0.0726(17) 0.0050(18) 0.0131(15) 0.073(2)

loop_
_atom_type_symbol
_atom_type_description
_atom_type_scat_dispersion_real
_atom_type_scat_dispersion_imag
_atom_type_scat_source
C C 0.0033 0.0016 'International Tables Vol C Tables 4.2.6.8 and 6.1.1.4'
H H 0.0000 0.0000 'International Tables Vol C Tables 4.2.6.8 and 6.1.1.4'
N N 0.0061 0.0033 'International Tables Vol C Tables 4.2.6.8 and 6.1.1.4'
O O 0.0106 0.0060 'International Tables Vol C Tables 4.2.6.8 and 6.1.1.4'

loop_
_geom_angle_atom_site_label_1
_geom_angle_atom_site_label_2
_geom_angle_atom_site_label_3
_geom_angle
C1 N1 C10 109.74(14)
C1 N1 C9 122.40(16)
C10 N1 C9 127.85(16)
N1 C10 C24 107.27(16)
N1 C10 C11 120.95(16)
C24 C10 C11 131.76(17)
N1 C1 C25 107.93(16)
N1 C1 C2 119.46(16)
C25 C1 C2 132.43(17)
C1 C25 C24 107.97(15)
C1 C25 C26 126.97(17)
C24 C25 C26 125.02(15)
O2 C26 C27 121.26(17)
O2 C26 C25 119.74(17)
C27 C26 C25 119.00(17)
C32 C27 C28 119.73(19)
C32 C27 C26 119.66(18)
C28 C27 C26 120.49(17)
C10 C24 C25 107.08(15)
C10 C24 C23 127.87(17)
C25 C24 C23 124.98(15)
C22 C23 C18 117.53(18)
C22 C23 C24 121.33(17)
C18 C23 C24 121.13(17)
C7 C2 C3 119.42(19)
C7 C2 C1 118.18(18)
C3 C2 C1 122.38(18)
C17 C12 C13 118.7(2)
C17 C12 C11 123.0(2)
C13 C12 C11 118.1(2)
O1 C11 C10 120.65(19)
O1 C11 C12 119.61(19)
C10 C11 C12 119.73(18)
C29 C28 C27 119.7(2)
N1 C9 C8 109.53(17)
C21 C22 C23 121.3(2)
C19 C18 C23 120.7(2)
C31 C32 C27 120.2(2)
C4 C3 C2 120.4(2)
C2 C7 C6 119.2(2)
C2 C7 C8 118.32(19)
C6 C7 C8 122.4(2)
C16 C17 C12 120.6(2)
C20 C21 C22 120.5(2)
C31 C30 C29 120.7(2)
C30 C29 C28 120.0(2)
C7 C8 C9 112.05(18)
C20 C19 C18 120.4(2)
C5 C4 C3 120.0(2)
C5 C6 C7 120.6(2)
C30 C31 C32 119.8(2)
C21 C20 C19 119.5(2)
C13 C14 C15 120.7(3)
C14 C13 C12 120.4(3)
C4 C5 C6 120.4(2)
C14 C15 C16 119.9(3)
C15 C16 C17 119.7(3)

loop_
_geom_bond_atom_site_label_1
_geom_bond_atom_site_label_2
_geom_bond_distance
N1 C1 1.363(2)
N1 C10 1.388(2)
N1 C9 1.465(2)
O2 C26 1.222(2)
C10 C24 1.393(2)
C10 C11 1.468(3)
C1 C25 1.383(2)
C1 C2 1.467(3)
C25 C24 1.414(2)
C25 C26 1.491(2)
C26 C27 1.485(2)
C27 C32 1.382(2)
C27 C28 1.385(3)
C24 C23 1.480(2)
O1 C11 1.227(2)
C23 C22 1.382(2)
C23 C18 1.388(3)
C2 C7 1.391(3)
C2 C3 1.396(3)
C12 C17 1.383(3)
C12 C13 1.389(3)
C12 C11 1.478(3)
C28 C29 1.381(3)
C9 C8 1.515(3)
C22 C21 1.378(3)
C18 C19 1.385(3)
C32 C31 1.378(3)
C3 C4 1.385(3)
C7 C6 1.398(3)
C7 C8 1.504(3)
C17 C16 1.377(3)
C21 C20 1.360(3)
C30 C31 1.370(4)
C30 C29 1.373(3)
C19 C20 1.371(3)
C4 C5 1.371(3)
C6 C5 1.373(4)
C14 C13 1.360(4)
C14 C15 1.371(5)
C15 C16 1.374(4)
